data_4034162
loop_
_publ_author_name
'Chi, Jun'
'Wei, Shanshan'
'Gao, Hongliang'
'Xu, Dingqiao'
'Zhang, Lina'
'Yang, Lei'
'Xu, Wenjun'
'Luo, Jun'
'Kong, Lingyi'

_publ_section_title
;
 Diverse Chemosensitizing 8,9-Secolindenane-Type Sesquiterpenoid Oligomers
 and Monomers from <i>Sarcandra glabra</i>.
;
_journal_issue 14
_journal_name_full 'The Journal of organic chemistry'
_journal_page_first 9117
_journal_page_last 9126
_journal_paper_doi 10.1021/acs.joc.9b00986
_journal_volume 84
_journal_year 2019
_chemical_absolute_configuration rmad
_chemical_formula_moiety 'C30 H32 O7'
_chemical_formula_sum 'C30 H32 O7'
_chemical_formula_weight 504.56
_space_group_crystal_system orthorhombic
_space_group_IT_number 19
_space_group_name_Hall 'P 2ac 2ab'
_space_group_name_H-M_alt 'P 21 21 21'
_atom_sites_solution_hydrogens geom
_atom_sites_solution_primary dual
_atom_sites_solution_secondary difmap
_audit_creation_date 2018-12-22
_audit_creation_method
;
Olex2 1.2
(compiled 2018.05.29 svn.r3508 for OlexSys, GUI svn.r5506)
;
_cell_angle_alpha 90.00
_cell_angle_beta 90.00
_cell_angle_gamma 90.00
_cell_formula_units_Z 4
_cell_length_a 7.5297(6)
_cell_length_b 18.5627(15)
_cell_length_c 18.7260(15)
_cell_measurement_reflns_used 9820
_cell_measurement_temperature 150
_cell_measurement_theta_max 69.97
_cell_measurement_theta_min 4.76
_cell_volume 2617.4(4)
_computing_cell_refinement 'SAINT v8.34A (Bruker, 2013)'
_computing_data_reduction 'SAINT v8.34A (Bruker, 2013)'
_computing_molecular_graphics 'Olex2 (Dolomanov et al., 2009)'
_computing_publication_material 'Olex2 (Dolomanov et al., 2009)'
_computing_structure_refinement 'XL (Sheldrick, 2008)'
_computing_structure_solution 'ShelXT (Sheldrick, 2015)'
_diffrn_ambient_temperature 150
_diffrn_measured_fraction_theta_full 0.987
_diffrn_measured_fraction_theta_max 0.987
_diffrn_measurement_device_type 'Bruker APEX-II CCD'
_diffrn_measurement_method '\f and \w scans'
_diffrn_radiation_monochromator graphite
_diffrn_radiation_type CuK\a
_diffrn_radiation_wavelength 1.54184
_diffrn_reflns_av_R_equivalents 0.0431
_diffrn_reflns_av_unetI/netI 0.0169
_diffrn_reflns_limit_h_max 8
_diffrn_reflns_limit_h_min -7
_diffrn_reflns_limit_k_max 21
_diffrn_reflns_limit_k_min -21
_diffrn_reflns_limit_l_max 22
_diffrn_reflns_limit_l_min -21
_diffrn_reflns_number 42067
_diffrn_reflns_theta_full 65.99
_diffrn_reflns_theta_max 65.99
_diffrn_reflns_theta_min 3.35
_diffrn_source 'fine-focus sealed tube'
_diffrn_standards_number 0
_exptl_absorpt_coefficient_mu 0.741
_exptl_absorpt_correction_T_max 0.7454
_exptl_absorpt_correction_T_min 0.6632
_exptl_absorpt_correction_type multi-scan
_exptl_absorpt_process_details
'SADABS-2014/5 (Bruker,2014/5) was used for absorption correction. wR2(int) was 0.0698 before and 0.0596 after correction. The Ratio of minimum to maximum transmission is 0.8897. The \l/2 correction factor is 0.00150.'
_exptl_crystal_colour colourless
_exptl_crystal_colour_primary colourless
_exptl_crystal_density_diffrn 1.280
_exptl_crystal_density_method 'not measured'
_exptl_crystal_description block
_exptl_crystal_F_000 1072
_exptl_crystal_size_max 0.25
_exptl_crystal_size_mid 0.15
_exptl_crystal_size_min 0.11
_refine_diff_density_max 0.133
_refine_diff_density_min -0.171
_refine_diff_density_rms 0.038
_refine_ls_abs_structure_details 'Flack H D (1983), Acta Cryst. A39, 876-881'
_refine_ls_abs_structure_Flack 0.00(11)
_refine_ls_extinction_method none
_refine_ls_goodness_of_fit_ref 1.074
_refine_ls_hydrogen_treatment constr
_refine_ls_matrix_type full
_refine_ls_number_parameters 338
_refine_ls_number_reflns 4499
_refine_ls_number_restraints 0
_refine_ls_restrained_S_all 1.074
_refine_ls_R_factor_all 0.0279
_refine_ls_R_factor_gt 0.0278
_refine_ls_shift/su_max 0.001
_refine_ls_shift/su_mean 0.000
_refine_ls_structure_factor_coef Fsqd
_refine_ls_weighting_details 'calc w=1/[\s^2^(Fo^2^)+(0.0412P)^2^+0.4343P] where P=(Fo^2^+2Fc^2^)/3'
_refine_ls_weighting_scheme calc
_refine_ls_wR_factor_gt 0.0710
_refine_ls_wR_factor_ref 0.0711
_reflns_number_gt 4466
_reflns_number_total 4499
_reflns_threshold_expression >2sigma(I)
_cod_data_source_file jo9b00986_si_002.cif
_cod_data_source_block compound_4
_cod_database_code 4034162
_olex2_refinement_description
;
1. Fixed Uiso
 At 1.2 times of:
  All C(H) groups, All C(H,H) groups
 At 1.5 times of:
  All C(H,H,H) groups
2.a Ternary CH refined with riding coordinates:
 C9'(H9'), C5(H5), C3(H3), C1'(H1'), C9(H9), C5'(H5'), C1(H1), C3'(H3')
2.b Secondary CH2 refined with riding coordinates:
 C6(H6A,H6B), C6'(H6'A,H6'B), C2'(H2'A,H2'B), C2(H2A,H2B)
2.c X=CH2 refined with riding coordinates:
 C15(H15A,H15B), C15'(H15C,H15D)
2.d Idealised Me refined as rotating group:
 C14(H14A,H14B,H14C), C14'(H14D,H14E,H14F), C13(H13A,H13B,H13C), C13'(H13D,
 H13E,H13F)
;
_olex2_submission_special_instructions 'No special instructions were received'

loop_
_space_group_symop_id
_space_group_symop_operation_xyz
1 'x, y, z'
2 '-x+1/2, -y, z+1/2'
3 '-x, y+1/2, -z+1/2'
4 'x+1/2, -y+1/2, -z'

loop_
_atom_site_label
_atom_site_type_symbol
_atom_site_fract_x
_atom_site_fract_y
_atom_site_fract_z
_atom_site_U_iso_or_equiv
_atom_site_adp_type
_atom_site_occupancy
_atom_site_calc_flag
_atom_site_refinement_flags_posn
O1 O 0.44152(13) 0.65590(5) 0.70366(5) 0.0240(2) Uani 1 d .
O2 O 0.48587(12) 0.55585(5) 0.76868(4) 0.0227(2) Uani 1 d .
O4 O 0.98191(12) 0.55270(5) 0.87451(5) 0.0309(2) Uani 1 d .
O3 O 0.76989(12) 0.59170(5) 0.79930(5) 0.0267(2) Uani 1 d .
O6 O 0.48171(15) 0.63322(6) 0.36307(6) 0.0383(3) Uani 1 d .
O5 O 0.62283(14) 0.59137(7) 0.46098(7) 0.0457(3) Uani 1 d .
O7 O 0.25984(19) 0.66408(7) 0.28834(6) 0.0525(3) Uani 1 d .
C7 C 0.54560(17) 0.60773(7) 0.88420(6) 0.0209(3) Uani 1 d .
C6 C 0.36945(18) 0.63438(7) 0.91034(7) 0.0237(3) Uani 1 d .
H6A H 0.3856 0.6632 0.9544 0.028 Uiso 1 calc R
H6B H 0.2911 0.5931 0.9216 0.028 Uiso 1 calc R
C9' C 0.47219(18) 0.58153(7) 0.69650(6) 0.0222(3) Uani 1 d .
H9' H 0.5871 0.5733 0.6710 0.027 Uiso 1 calc R
C11 C 0.69111(18) 0.58724(7) 0.91882(7) 0.0227(3) Uani 1 d .
C7' C 0.30485(18) 0.57742(7) 0.44932(7) 0.0228(3) Uani 1 d .
C8' C 0.48751(19) 0.59869(8) 0.42905(8) 0.0309(3) Uani 1 d .
C5 C 0.28542(17) 0.68079(7) 0.85212(6) 0.0223(3) Uani 1 d .
H5 H 0.2374 0.6462 0.8160 0.027 Uiso 1 calc R
C12 C 0.83339(18) 0.57413(7) 0.86575(7) 0.0244(3) Uani 1 d .
C14 C 0.54261(19) 0.77141(7) 0.86147(7) 0.0262(3) Uani 1 d .
H14A H 0.4713 0.7944 0.8989 0.039 Uiso 1 calc GR
H14B H 0.6062 0.8085 0.8343 0.039 Uiso 1 calc GR
H14C H 0.6284 0.7384 0.8834 0.039 Uiso 1 calc GR
C14' C 0.3714(2) 0.46420(7) 0.65011(7) 0.0288(3) Uani 1 d .
H14D H 0.4840 0.4596 0.6243 0.043 Uiso 1 calc GR
H14E H 0.2778 0.4386 0.6241 0.043 Uiso 1 calc GR
H14F H 0.3840 0.4434 0.6980 0.043 Uiso 1 calc GR
C10 C 0.42002(18) 0.72904(7) 0.81097(7) 0.0218(3) Uani 1 d .
C3 C 0.1168(2) 0.77876(8) 0.80479(8) 0.0310(3) Uani 1 d .
H3 H 0.0060 0.7756 0.7755 0.037 Uiso 1 calc R
C10' C 0.32195(18) 0.54397(7) 0.65642(6) 0.0222(3) Uani 1 d .
C8 C 0.58374(17) 0.60893(7) 0.80492(7) 0.0215(3) Uani 1 d .
C6' C 0.27194(19) 0.53716(7) 0.51685(7) 0.0254(3) Uani 1 d .
H6'A H 0.3529 0.4952 0.5192 0.031 Uiso 1 calc R
H6'B H 0.1485 0.5188 0.5169 0.031 Uiso 1 calc R
C4 C 0.13491(18) 0.73125(7) 0.86916(7) 0.0263(3) Uani 1 d .
C1' C 0.14611(18) 0.55467(7) 0.69506(7) 0.0258(3) Uani 1 d .
H1' H 0.1451 0.5537 0.7485 0.031 Uiso 1 calc R
C9 C 0.53803(18) 0.68007(7) 0.76492(6) 0.0221(3) Uani 1 d .
H9 H 0.6488 0.7058 0.7503 0.027 Uiso 1 calc R
C5' C 0.30121(19) 0.58536(7) 0.58371(7) 0.0241(3) Uani 1 d .
H5' H 0.4114 0.6144 0.5758 0.029 Uiso 1 calc R
C13 C 0.7246(2) 0.57938(8) 0.99699(7) 0.0300(3) Uani 1 d .
H13A H 0.6237 0.5991 1.0237 0.045 Uiso 1 calc GR
H13B H 0.8328 0.6057 1.0099 0.045 Uiso 1 calc GR
H13C H 0.7391 0.5283 1.0087 0.045 Uiso 1 calc GR
C15 C 0.0384(2) 0.73294(8) 0.92828(8) 0.0349(3) Uani 1 d .
H15A H -0.0546 0.7672 0.9331 0.042 Uiso 1 calc R
H15B H 0.0622 0.6999 0.9658 0.042 Uiso 1 calc R
C12' C 0.3050(2) 0.63597(8) 0.34263(8) 0.0330(3) Uani 1 d .
C1 C 0.2949(2) 0.77801(7) 0.76723(7) 0.0279(3) Uani 1 d .
H1 H 0.2971 0.7744 0.7140 0.033 Uiso 1 calc R
C11' C 0.19591(19) 0.60028(7) 0.39787(7) 0.0265(3) Uani 1 d .
C4' C 0.1478(2) 0.63755(8) 0.59610(7) 0.0318(3) Uani 1 d .
C3' C 0.0393(2) 0.61191(8) 0.65696(8) 0.0334(3) Uani 1 d .
H3' H -0.0303 0.6475 0.6857 0.040 Uiso 1 calc R
C2' C -0.0190(2) 0.53343(9) 0.65581(8) 0.0352(3) Uani 1 d .
H2'A H -0.1243 0.5199 0.6845 0.042 Uiso 1 calc R
H2'B H -0.0051 0.5065 0.6105 0.042 Uiso 1 calc R
C2 C 0.2280(2) 0.84625(8) 0.80063(8) 0.0351(3) Uani 1 d .
H2A H 0.1874 0.8851 0.7684 0.042 Uiso 1 calc R
H2B H 0.2866 0.8630 0.8449 0.042 Uiso 1 calc R
C13' C 0.0002(2) 0.59606(9) 0.38996(9) 0.0383(4) Uani 1 d .
H13D H -0.0290 0.5718 0.3450 0.057 Uiso 1 calc GR
H13E H -0.0497 0.6448 0.3896 0.057 Uiso 1 calc GR
H13F H -0.0499 0.5688 0.4300 0.057 Uiso 1 calc GR
C15' C 0.1244(3) 0.69886(9) 0.56161(9) 0.0529(5) Uani 1 d .
H15C H 0.0317 0.7306 0.5754 0.064 Uiso 1 calc R
H15D H 0.2004 0.7112 0.5230 0.064 Uiso 1 calc R

loop_
_atom_site_aniso_label
_atom_site_aniso_U_11
_atom_site_aniso_U_22
_atom_site_aniso_U_33
_atom_site_aniso_U_23
_atom_site_aniso_U_13
_atom_site_aniso_U_12
O1 0.0332(5) 0.0224(4) 0.0165(4) -0.0004(3) -0.0040(4) -0.0004(4)
O2 0.0280(5) 0.0228(4) 0.0173(4) 0.0005(3) -0.0037(4) 0.0004(4)
O4 0.0213(5) 0.0361(5) 0.0353(5) 0.0038(4) -0.0033(4) 0.0029(4)
O3 0.0221(5) 0.0376(5) 0.0203(4) 0.0014(4) 0.0006(4) 0.0042(4)
O6 0.0338(6) 0.0485(6) 0.0328(5) 0.0021(5) 0.0096(4) -0.0114(5)
O5 0.0258(6) 0.0572(7) 0.0540(7) -0.0062(6) -0.0040(5) 0.0000(5)
O7 0.0648(9) 0.0612(8) 0.0314(6) 0.0191(5) -0.0019(6) -0.0141(6)
C7 0.0234(6) 0.0208(6) 0.0186(6) 0.0006(5) 0.0006(5) -0.0028(5)
C6 0.0236(7) 0.0284(7) 0.0192(6) 0.0001(5) 0.0020(5) -0.0003(5)
C9' 0.0263(7) 0.0242(6) 0.0162(6) -0.0005(5) -0.0005(5) 0.0025(5)
C11 0.0257(7) 0.0223(6) 0.0201(6) 0.0010(5) -0.0013(5) -0.0013(5)
C7' 0.0247(7) 0.0240(6) 0.0196(6) -0.0050(5) 0.0031(5) 0.0004(5)
C8' 0.0273(8) 0.0345(7) 0.0308(7) -0.0060(6) 0.0039(6) -0.0014(6)
C5 0.0227(7) 0.0252(6) 0.0189(6) -0.0018(5) -0.0011(5) -0.0006(5)
C12 0.0250(7) 0.0244(6) 0.0239(6) 0.0011(5) -0.0031(5) -0.0025(5)
C14 0.0308(7) 0.0248(6) 0.0230(6) -0.0024(5) -0.0016(5) -0.0030(6)
C14' 0.0405(8) 0.0227(7) 0.0233(6) -0.0010(5) -0.0014(6) 0.0036(6)
C10 0.0254(7) 0.0212(6) 0.0187(6) 0.0005(5) -0.0018(5) -0.0009(5)
C3 0.0291(8) 0.0322(7) 0.0316(8) -0.0038(6) -0.0076(6) 0.0077(6)
C10' 0.0263(7) 0.0230(6) 0.0173(6) -0.0022(5) -0.0001(5) 0.0008(5)
C8 0.0193(6) 0.0265(7) 0.0188(6) -0.0008(5) 0.0001(5) 0.0002(5)
C6' 0.0315(7) 0.0250(6) 0.0199(6) -0.0022(5) -0.0010(5) 0.0006(5)
C4 0.0231(7) 0.0278(7) 0.0279(7) -0.0070(6) -0.0045(5) 0.0004(5)
C1' 0.0267(7) 0.0292(7) 0.0216(6) -0.0053(5) 0.0019(5) -0.0007(5)
C9 0.0251(7) 0.0253(6) 0.0159(6) -0.0002(5) -0.0008(5) -0.0036(5)
C5' 0.0315(7) 0.0223(6) 0.0185(6) -0.0018(5) -0.0020(5) 0.0011(5)
C13 0.0318(7) 0.0379(8) 0.0202(6) 0.0016(5) -0.0041(5) 0.0007(6)
C15 0.0299(8) 0.0401(8) 0.0348(8) -0.0083(6) 0.0038(6) 0.0035(6)
C12' 0.0391(9) 0.0349(7) 0.0250(7) 0.0028(6) 0.0019(6) -0.0073(6)
C1 0.0357(8) 0.0251(7) 0.0229(6) 0.0014(5) -0.0044(6) 0.0022(6)
C11' 0.0301(7) 0.0275(7) 0.0219(6) 0.0004(5) 0.0015(5) -0.0042(6)
C4' 0.0426(9) 0.0300(7) 0.0227(7) -0.0070(5) -0.0074(6) 0.0100(6)
C3' 0.0317(8) 0.0383(8) 0.0301(7) -0.0083(6) -0.0033(6) 0.0103(6)
C2' 0.0273(8) 0.0470(9) 0.0313(7) -0.0107(6) 0.0007(6) -0.0024(7)
C2 0.0422(9) 0.0271(7) 0.0360(8) -0.0001(6) -0.0073(7) 0.0072(6)
C13' 0.0296(8) 0.0469(9) 0.0384(8) 0.0094(7) -0.0041(6) -0.0038(7)
C15' 0.0856(14) 0.0377(9) 0.0355(9) 0.0001(7) -0.0002(9) 0.0276(9)

loop_
_atom_type_symbol
_atom_type_description
_atom_type_scat_dispersion_real
_atom_type_scat_dispersion_imag
_atom_type_scat_source
C C 0.0181 0.0091 'International Tables Vol C Tables 4.2.6.8 and 6.1.1.4'
H H 0.0000 0.0000 'International Tables Vol C Tables 4.2.6.8 and 6.1.1.4'
O O 0.0492 0.0322 'International Tables Vol C Tables 4.2.6.8 and 6.1.1.4'

loop_
_geom_angle_atom_site_label_1
_geom_angle_atom_site_label_2
_geom_angle_atom_site_label_3
_geom_angle
C9' O1 C9 107.52(10)
C8 O2 C9' 105.02(9)
C12 O3 C8 108.99(10)
C12' O6 C8' 106.99(11)
C6 C7 C8 118.95(11)
C11 C7 C6 131.70(12)
C11 C7 C8 109.07(11)
C7 C6 H6A 110.0
C7 C6 H6B 110.0
C7 C6 C5 108.66(10)
H6A C6 H6B 108.3
C5 C6 H6A 110.0
C5 C6 H6B 110.0
O1 C9' O2 104.35(9)
O1 C9' H9' 109.7
O1 C9' C10' 111.95(10)
O2 C9' H9' 109.7
O2 C9' C10' 111.35(10)
C10' C9' H9' 109.7
C7 C11 C12 108.42(11)
C7 C11 C13 130.22(13)
C12 C11 C13 121.33(12)
C8' C7' C6' 120.40(12)
C11' C7' C8' 107.52(12)
C11' C7' C6' 132.08(13)
O6 C8' C7' 108.73(12)
O5 C8' O6 121.71(13)
O5 C8' C7' 129.54(14)
C6 C5 H5 105.7
C6 C5 C10 114.10(11)
C10 C5 H5 105.7
C4 C5 C6 120.79(11)
C4 C5 H5 105.7
C4 C5 C10 103.73(10)
O4 C12 O3 121.88(12)
O4 C12 C11 129.62(12)
O3 C12 C11 108.50(11)
H14A C14 H14B 109.5
H14A C14 H14C 109.5
H14B C14 H14C 109.5
C10 C14 H14A 109.5
C10 C14 H14B 109.5
C10 C14 H14C 109.5
H14D C14' H14E 109.5
H14D C14' H14F 109.5
H14E C14' H14F 109.5
C10' C14' H14D 109.5
C10' C14' H14E 109.5
C10' C14' H14F 109.5
C14 C10 C5 112.37(10)
C14 C10 C1 113.04(11)
C9 C10 C5 108.31(10)
C9 C10 C14 107.50(11)
C9 C10 C1 113.80(10)
C1 C10 C5 101.77(11)
C4 C3 H3 118.9
C4 C3 C1 106.68(11)
C4 C3 C2 118.63(12)
C1 C3 H3 118.9
C2 C3 H3 118.9
C2 C3 C1 59.47(10)
C9' C10' C14' 107.43(11)
C9' C10' C5' 106.04(10)
C14' C10' C5' 115.48(10)
C1' C10' C9' 110.58(10)
C1' C10' C14' 111.98(11)
C1' C10' C5' 105.17(10)
O2 C8 O3 108.60(10)
O2 C8 C7 111.36(10)
O2 C8 C9 104.27(10)
O3 C8 C7 104.65(10)
O3 C8 C9 111.60(10)
C7 C8 C9 116.29(11)
C7' C6' H6'A 109.3
C7' C6' H6'B 109.3
C7' C6' C5' 111.80(11)
H6'A C6' H6'B 107.9
C5' C6' H6'A 109.3
C5' C6' H6'B 109.3
C3 C4 C5 105.32(11)
C15 C4 C5 127.25(13)
C15 C4 C3 127.43(13)
C10' C1' H1' 118.7
C3' C1' C10' 109.29(11)
C3' C1' H1' 118.7
C2' C1' C10' 117.04(11)
C2' C1' H1' 118.7
C2' C1' C3' 60.75(10)
O1 C9 C10 110.00(11)
O1 C9 C8 103.42(10)
O1 C9 H9 110.7
C10 C9 C8 111.09(10)
C10 C9 H9 110.7
C8 C9 H9 110.7
C10' C5' H5' 108.0
C6' C5' C10' 115.50(10)
C6' C5' H5' 108.0
C4' C5' C10' 104.71(10)
C4' C5' C6' 112.38(11)
C4' C5' H5' 108.0
C11 C13 H13A 109.5
C11 C13 H13B 109.5
C11 C13 H13C 109.5
H13A C13 H13B 109.5
H13A C13 H13C 109.5
H13B C13 H13C 109.5
C4 C15 H15A 120.0
C4 C15 H15B 120.0
H15A C15 H15B 120.0
O6 C12' C11' 108.90(12)
O7 C12' O6 121.72(14)
O7 C12' C11' 129.38(16)
C10 C1 H1 118.6
C3 C1 C10 107.43(11)
C3 C1 H1 118.6
C2 C1 C10 118.75(12)
C2 C1 C3 60.08(10)
C2 C1 H1 118.6
C7' C11' C12' 107.83(13)
C7' C11' C13' 131.75(13)
C12' C11' C13' 120.41(13)
C3' C4' C5' 109.32(12)
C15' C4' C5' 125.02(16)
C15' C4' C3' 125.45(15)
C1' C3' H3' 119.3
C1' C3' C2' 59.14(10)
C4' C3' C1' 107.18(12)
C4' C3' H3' 119.3
C4' C3' C2' 117.12(12)
C2' C3' H3' 119.3
C1' C2' C3' 60.11(10)
C1' C2' H2'A 117.8
C1' C2' H2'B 117.8
C3' C2' H2'A 117.8
C3' C2' H2'B 117.8
H2'A C2' H2'B 114.9
C3 C2 H2A 117.7
C3 C2 H2B 117.7
C1 C2 C3 60.45(10)
C1 C2 H2A 117.7
C1 C2 H2B 117.7
H2A C2 H2B 114.8
C11' C13' H13D 109.5
C11' C13' H13E 109.5
C11' C13' H13F 109.5
H13D C13' H13E 109.5
H13D C13' H13F 109.5
H13E C13' H13F 109.5
C4' C15' H15C 120.0
C4' C15' H15D 120.0
H15C C15' H15D 120.0

loop_
_geom_bond_atom_site_label_1
_geom_bond_atom_site_label_2
_geom_bond_distance
O1 C9' 1.4060(16)
O1 C9 1.4303(15)
O2 C9' 1.4370(14)
O2 C8 1.4052(16)
O4 C12 1.1982(17)
O3 C12 1.3722(16)
O3 C8 1.4415(16)
O6 C8' 1.3924(18)
O6 C12' 1.385(2)
O5 C8' 1.1892(19)
O7 C12' 1.1923(19)
C7 C6 1.4979(18)
C7 C11 1.3287(19)
C7 C8 1.5123(17)
C6 H6A 0.9900
C6 H6B 0.9900
C6 C5 1.5270(17)
C9' H9' 1.0000
C9' C10' 1.5262(18)
C11 C12 1.4814(19)
C11 C13 1.4924(17)
C7' C8' 1.4805(19)
C7' C6' 1.4895(18)
C7' C11' 1.3346(19)
C5 H5 1.0000
C5 C10 1.5566(18)
C5 C4 1.5045(19)
C14 H14A 0.9800
C14 H14B 0.9800
C14 H14C 0.9800
C14 C10 1.5379(18)
C14' H14D 0.9800
C14' H14E 0.9800
C14' H14F 0.9800
C14' C10' 1.5314(18)
C10 C9 1.5360(18)
C10 C1 1.5443(18)
C3 H3 1.0000
C3 C4 1.500(2)
C3 C1 1.515(2)
C3 C2 1.509(2)
C10' C1' 1.5219(19)
C10' C5' 1.5713(17)
C8 C9 1.5567(18)
C6' H6'A 0.9900
C6' H6'B 0.9900
C6' C5' 1.5545(17)
C4 C15 1.325(2)
C1' H1' 1.0000
C1' C3' 1.512(2)
C1' C2' 1.497(2)
C9 H9 1.0000
C5' H5' 1.0000
C5' C4' 1.5254(19)
C13 H13A 0.9800
C13 H13B 0.9800
C13 H13C 0.9800
C15 H15A 0.9500
C15 H15B 0.9500
C12' C11' 1.4777(19)
C1 H1 1.0000
C1 C2 1.500(2)
C11' C13' 1.483(2)
C4' C3' 1.481(2)
C4' C15' 1.320(2)
C3' H3' 1.0000
C3' C2' 1.521(2)
C2' H2'A 0.9900
C2' H2'B 0.9900
C2 H2A 0.9900
C2 H2B 0.9900
C13' H13D 0.9800
C13' H13E 0.9800
C13' H13F 0.9800
C15' H15C 0.9500
C15' H15D 0.9500
